data_2006173
loop_
_publ_author_name
'Dou, Jian-Min'
'Hu, Chun-Hua'
'Yao, Hai-Jun'
'Li, Wen'
'Jin, Ruo-Shui'
'Zheng, Pei-Ju'

_publ_section_title
;
 A Cycloboronated Nickelaundecaborane: [(PhCOS)~2~NiB~10~H~8~(PPh~3~)]
;
_journal_issue 6
_journal_name_full 'Acta Crystallographica Section C'
_journal_page_first 693
_journal_page_last 695
_journal_paper_doi 10.1107/S0108270197002242
_journal_volume 53
_journal_year 1997
_chemical_formula_moiety 'C32 H33 B10 Ni O2 P S2'
_chemical_formula_sum 'C32 H33 B10 Ni O2 P S2'
_chemical_formula_weight 711.48
_chemical_name_systematic
;
 {7,8-\m-thiobenzate}-{7,11-\m-thiobenzate}-10-(triphenylphosphine)-
 nido-7-nickelaundecaborane
;
_space_group_IT_number 14
_symmetry_cell_setting monoclinic
_symmetry_space_group_name_Hall '-P 2ybc'
_symmetry_space_group_name_H-M 'P 1 21/c 1'
_audit_creation_method SHELXL
_cell_angle_alpha 90
_cell_angle_beta 91.54(2)
_cell_angle_gamma 90
_cell_formula_units_Z 4
_cell_length_a 11.959(3)
_cell_length_b 14.696(4)
_cell_length_c 20.203(4)
_cell_measurement_reflns_used 25
_cell_measurement_temperature 294(2)
_cell_measurement_theta_max 14.3
_cell_measurement_theta_min 10.1
_cell_volume 3549.4(15)
_computing_cell_refinement 'CAD-4 Manual'
_computing_data_collection 'CAD-4 Manual (Enraf-Nonius, 1988)'
_computing_data_reduction 'SDP-Plus (Frenz, 1985)'
_computing_molecular_graphics 'ZORTEP (Zsolnai & Huttner, 1994)'
_computing_publication_material SHELXL93
_computing_structure_refinement 'SHELXL93 (Sheldrick, 1993)'
_computing_structure_solution 'SHELXS86 (Sheldrick, 1990)'
_diffrn_ambient_temperature 294(2)
_diffrn_measurement_device 'Enraf-Nonius CAD-4'
_diffrn_measurement_method \w/2\q
_diffrn_radiation_monochromator graphite
_diffrn_radiation_source 'fine-focus sealed tube'
_diffrn_radiation_type MoK\a
_diffrn_radiation_wavelength 0.71073
_diffrn_reflns_av_R_equivalents 0.0135
_diffrn_reflns_av_sigmaI/netI 0.0309
_diffrn_reflns_limit_h_max 13
_diffrn_reflns_limit_h_min -13
_diffrn_reflns_limit_k_max 0
_diffrn_reflns_limit_k_min -16
_diffrn_reflns_limit_l_max 0
_diffrn_reflns_limit_l_min -23
_diffrn_reflns_number 5997
_diffrn_reflns_theta_max 24
_diffrn_reflns_theta_min 1.70
_diffrn_standards_decay_% 0.3
_diffrn_standards_interval_time 60
_diffrn_standards_number 3
_exptl_absorpt_coefficient_mu 0.740
_exptl_absorpt_correction_T_max 0.862
_exptl_absorpt_correction_T_min 0.761
_exptl_absorpt_correction_type 'empirical via \y scans (North, Phillips & Mathews, 1968)'
_exptl_crystal_colour black
_exptl_crystal_density_diffrn 1.331
_exptl_crystal_description prism
_exptl_crystal_F_000 1464
_exptl_crystal_size_max 0.40
_exptl_crystal_size_mid 0.30
_exptl_crystal_size_min 0.20
_refine_diff_density_max 0.361
_refine_diff_density_min -0.305
_refine_ls_extinction_method none
_refine_ls_goodness_of_fit_all 1.065
_refine_ls_goodness_of_fit_obs 1.042
_refine_ls_hydrogen_treatment 'H atoms were isotropically refined as riding atoms'
_refine_ls_matrix_type full
_refine_ls_number_parameters 441
_refine_ls_number_reflns 5562
_refine_ls_number_restraints 0
_refine_ls_restrained_S_all 1.065
_refine_ls_restrained_S_obs 1.042
_refine_ls_R_factor_all 0.0639
_refine_ls_R_factor_obs .0321
_refine_ls_shift/esd_max 0.001
_refine_ls_shift/esd_mean 0.000
_refine_ls_structure_factor_coef Fsqd
_refine_ls_weighting_details 'w = 1/[\s^2^(Fo^2^)+(0.0569P)^2^+1.6054P] where P = (Fo^2^+2Fc^2^)/3'
_refine_ls_weighting_scheme calc
_refine_ls_wR_factor_all 0.1060
_refine_ls_wR_factor_obs .0857
_reflns_number_observed 3932
_reflns_number_total 5562
_reflns_observed_criterion >2sigma(I)
_cod_data_source_file ab1444.cif
_cod_data_source_block ni2
_cod_depositor_comments
;
The following automatic conversions were performed:
'_symmetry_cell_setting' value 'Monoclinic' changed to 'monoclinic'
according to '/home/saulius/struct/CIF-dictionaries/cif_core.dic'
dictionary named 'cif_core.dic' version 2.4.1 from 2010-06-29.

Automatic conversion script
Id: cif_fix_enum 1527 2010-12-29 10:47:43Z saulius 

The following automatic conversions were performed:

'_symmetry_cell_setting' value 'Monoclinic' changed to 'monoclinic'
according to /home/saulius/struct/CIF-dictionaries/cif_core.dic
dictionary named 'cif_core.dic' version 2.4.1 from 2010-06-29.

Automatic conversion script
Id: cif_fix_values 1715 2011-07-08 13:25:40Z adriana 

The following automatic conversions were performed:

'_refine_ls_weighting_scheme' value 'calc w =
1/[\s^2^(Fo^2^)+(0.0569P)^2^+1.6054P] where P = (Fo^2^+2Fc^2^)/3' was
changed to 'calc'. New tag '_refine_ls_weighting_details' was
created. The value of the new tag was set to 'w =
1/[\s^2^(Fo^2^)+(0.0569P)^2^+1.6054P] where P = (Fo^2^+2Fc^2^)/3'.

Automatic conversion script
Id: cif_fix_values 3143 2015-03-26 13:38:13Z robertas 
;
_cod_original_cell_volume 3549.3(16)
_cod_original_sg_symbol_H-M 'P 21/c'
_cod_database_code 2006173
_cod_database_fobs_code 2006173

loop_
_symmetry_equiv_pos_as_xyz
'x, y, z'
'-x, y+1/2, -z+1/2'
'-x, -y, -z'
'x, -y-1/2, z-1/2'

loop_
_atom_site_aniso_label
_atom_site_aniso_U_11
_atom_site_aniso_U_22
_atom_site_aniso_U_33
_atom_site_aniso_U_12
_atom_site_aniso_U_13
_atom_site_aniso_U_23
Ni7 .0394(2) .0319(2) .0366(2) .0014(2) -.0041(2) -.0019(2)
S1 .0432(4) .0383(4) .0528(5) .0014(3) -.0078(3) -.0005(3)
S2 .0500(5) .0366(4) .0549(5) .0060(3) -.0123(4) -.0072(4)
P1 .0379(4) .0289(4) .0367(4) .0005(3) -.0042(3) -.0004(3)
B1 .050(2) .051(2) .043(2) .012(2) .004(2) -.009(2)
B2 .044(2) .042(2) .042(2) .004(2) .0032(15) .0028(15)
B3 .055(2) .046(2) .034(2) .006(2) -.002(2) -.0083(15)
B4 .054(2) .034(2) .048(2) .008(2) -.010(2) -.015(2)
B5 .041(2) .036(2) .043(2) .004(2) -.0082(15) -.0099(15)
B6 .035(2) .040(2) .045(2) .0022(15) .0020(14) -.003(2)
B8 .046(2) .035(2) .040(2) .002(2) -.0110(15) -.0076(15)
B9 .045(2) .031(2) .047(2) -.002(2) -.010(2) -.001(2)
B10 .030(2) .032(2) .037(2) .0002(13) -.0055(13) -.0027(14)
B11 .037(2) .029(2) .038(2) -.0014(14) -.0026(14) -.0032(13)
O1 .0470(12) .0359(11) .0570(13) -.0004(10) -.0182(10) -.0056(10)
O2 .0439(12) .0277(10) .0511(12) -.0009(9) -.0058(9) -.0042(9)
C1 .044(2) .044(2) .0341(15) -.0029(14) -.0019(13) -.0025(13)
C2 .044(2) .032(2) .042(2) -.0039(13) .0020(13) .0014(12)
C11 .041(2) .055(2) .041(2) -.0048(15) -.0050(13) -.0034(14)
C12 .051(2) .057(2) .066(2) -.003(2) -.012(2) .010(2)
C13 .046(2) .089(3) .089(3) -.005(2) -.020(2) .019(2)
C14 .052(2) .103(4) .089(3) -.024(2) -.022(2) -.003(3)
C15 .056(2) .070(3) .110(3) -.015(2) -.017(2) -.015(2)
C16 .052(2) .053(2) .083(3) -.003(2) -.013(2) -.013(2)
C21 .047(2) .029(2) .057(2) -.0048(14) .0016(15) -.0052(14)
C22 .069(2) .048(2) .088(3) .011(2) -.020(2) -.019(2)
C23 .091(3) .050(2) .118(4) .016(2) -.007(3) -.027(2)
C24 .086(3) .050(2) .085(3) -.009(2) .006(2) -.028(2)
C25 .072(3) .062(2) .062(2) -.011(2) -.004(2) -.015(2)
C26 .059(2) .041(2) .058(2) -.004(2) -.005(2) -.008(2)
C111 .045(2) .035(2) .043(2) .0036(14) .0026(13) .0026(13)
C112 .053(2) .053(2) .049(2) .009(2) .006(2) .006(2)
C113 .066(2) .073(3) .073(3) .030(2) .013(2) .009(2)
C114 .088(3) .089(3) .070(3) .029(3) .032(2) -.003(2)
C115 .107(3) .095(3) .054(2) .035(3) .033(2) .019(2)
C116 .079(2) .067(2) .044(2) .025(2) .015(2) .012(2)
C121 .052(2) .033(2) .041(2) -.0054(13) -.0132(14) .0003(13)
C122 .070(3) .061(2) .079(3) .010(2) -.021(2) -.025(2)
C123 .105(4) .049(2) .117(4) .009(2) -.053(3) -.036(2)
C124 .091(3) .052(2) .109(4) -.028(2) -.054(3) .017(2)
C125 .071(3) .124(4) .075(3) -.049(3) -.020(2) .018(3)
C126 .062(2) .084(3) .056(2) -.030(2) -.008(2) -.002(2)
C131 .050(2) .0289(15) .0363(15) -.0012(13) -.0032(13) .0004(12)
C132 .046(2) .039(2) .084(3) .0013(15) -.015(2) .002(2)
C133 .063(2) .045(2) .103(3) .015(2) -.025(2) -.001(2)
C134 .091(3) .033(2) .078(3) .006(2) -.008(2) .007(2)
C135 .075(3) .042(2) .078(3) -.010(2) .014(2) .010(2)
C136 .047(2) .042(2) .061(2) .0024(15) .006(2) .006(2)

loop_
_atom_site_label
_atom_site_fract_x
_atom_site_fract_y
_atom_site_fract_z
_atom_site_U_iso_or_equiv
_atom_site_thermal_displace_type
_atom_site_calc_flag
_atom_site_refinement_flags
_atom_site_occupancy
_atom_site_disorder_group
_atom_site_type_symbol
Ni7 .62228(3) .93120(2) .09086(2) .03605(13) Uani d . 1 . Ni
S1 .44687(7) .92053(5) .05513(4) .0449(2) Uani d . 1 . S
S2 .59130(7) 1.06857(5) .13140(4) .0474(2) Uani d . 1 . S
P1 .79561(6) .83834(5) .29395(4) .0346(2) Uani d . 1 . P
B1 .8439(3) .7990(3) .0698(2) .0479(9) Uani d . 1 . B
H1 .9101(3) .7764(3) .0368(2) .057 Uiso calc R 1 . H
B2 .7987(3) .9156(2) .0739(2) .0426(8) Uani d . 1 . B
H2 .8355(3) .9690(2) .0433(2) .051 Uiso calc R 1 . H
B3 .7091(3) .8294(2) .0384(2) .0450(8) Uani d . 1 . B
H3 .6918(3) .8299(2) -.0153(2) .054 Uiso calc R 1 . H
B4 .7291(3) .7272(2) .0847(2) .0457(9) Uani d . 1 . B
H4 .7252(3) .6587(2) .0627(2) .055 Uiso calc R 1 . H
B5 .8254(3) .7541(2) .1519(2) .0401(8) Uani d . 1 . B
H5 .8800(3) .7022(2) .1750(2) .048 Uiso calc R 1 . H
B6 .8768(3) .8653(2) .1402(2) .0399(8) Uani d . 1 . B
H6 .9642(3) .8838(2) .1520(2) .048 Uiso calc R 1 . H
B8 .6085(3) .7901(2) .0917(2) .0408(8) Uani d . 1 . B
B9 .6781(3) .7495(2) .1664(2) .0411(8) Uani d . 1 . B
H9 .639(2) .698(2) .1945(14) .045(8) Uiso d . 1 . H
H89 .599(3) .806(2) .1513(16) .061(9) Uiso d . 1 . H
B10 .7723(3) .8406(2) .2000(2) .0334(7) Uani d . 1 . B
B11 .7617(3) .9367(2) .1549(2) .0346(7) Uani d . 1 . B
O1 .5018(2) .75084(14) .06722(10) .0470(5) Uani d . 1 . O
O2 .7809(2) 1.02632(13) .18696(10) .0410(5) Uani d . 1 . O
C1 .4251(2) .8083(2) .04839(14) .0406(7) Uani d . 1 . C
C2 .7039(2) 1.0872(2) .18133(14) .0395(7) Uani d . 1 . C
C11 .3206(2) .7685(2) .02241(15) .0456(7) Uani d . 1 . C
C12 .2327(3) .8239(3) .0010(2) .0582(9) Uani d . 1 . C
H12 .2396(3) .8868(3) .0036(2) .070 Uiso calc R 1 . H
C13 .1357(3) .7859(3) -.0238(2) .0750(12) Uani d . 1 . C
H13 .0768(3) .8230(3) -.0379(2) .090 Uiso calc R 1 . H
C14 .1254(3) .6927(3) -.0281(2) .0818(13) Uani d . 1 . C
H14 .0601(3) .6672(3) -.0459(2) .098 Uiso calc R 1 . H
C15 .2101(3) .6375(3) -.0063(2) .0793(12) Uani d . 1 . C
H15 .2018(3) .5747(3) -.0088(2) .095 Uiso calc R 1 . H
C16 .3084(3) .6743(3) .0195(2) .0629(10) Uani d . 1 . C
H16 .3658(3) .6364(3) .0347(2) .076 Uiso calc R 1 . H
C21 .7184(3) 1.1678(2) .2237(2) .0444(7) Uani d . 1 . C
C22 .6421(3) 1.2376(2) .2230(2) .0686(11) Uani d . 1 . C
H22 .5822(3) 1.2367(2) .1928(2) .082 Uiso calc R 1 . H
C23 .6538(4) 1.3093(3) .2672(3) .0863(14) Uani d . 1 . C
H23 .6016(4) 1.3563(3) .2665(3) .104 Uiso calc R 1 . H
C24 .7420(4) 1.3112(3) .3117(2) .0736(11) Uani d . 1 . C
H24 .7494(4) 1.3593(3) .3414(2) .088 Uiso calc R 1 . H
C25 .8191(3) 1.2430(3) .3127(2) .0654(10) Uani d . 1 . C
H25 .8793(3) 1.2449(3) .3428(2) .078 Uiso calc R 1 . H
C26 .8081(3) 1.1711(2) .2693(2) .0529(8) Uani d . 1 . C
H26 .8607(3) 1.1245(2) .2703(2) .063 Uiso calc R 1 . H
C111 .6743(2) .8813(2) .33567(14) .0410(7) Uani d . 1 . C
C112 .6019(3) .9404(2) .3029(2) .0516(8) Uani d . 1 . C
H112 .6118(3) .9537(2) .2584(2) .062 Uiso calc R 1 . H
C113 .5144(3) .9799(3) .3362(2) .0706(11) Uani d . 1 . C
H113 .4668(3) 1.0207(3) .3144(2) .085 Uiso calc R 1 . H
C114 .4979(4) .9588(3) .4013(2) .0820(13) Uani d . 1 . C
H114 .4388(4) .9848(3) .4236(2) .098 Uiso calc R 1 . H
C115 .5693(4) .8990(3) .4336(2) .0847(14) Uani d . 1 . C
H115 .5577(4) .8840(3) .4776(2) .102 Uiso calc R 1 . H
C116 .6568(3) .8617(3) .4014(2) .0632(10) Uani d . 1 . C
H116 .7054(3) .8224(3) .4240(2) .076 Uiso calc R 1 . H
C121 .9119(3) .9089(2) .32293(14) .0425(7) Uani d . 1 . C
C122 .9030(3) .9721(3) .3722(2) .0701(11) Uani d . 1 . C
H122 .8352(3) .9802(3) .3930(2) .084 Uiso calc R 1 . H
C123 .9965(5) 1.0247(3) .3913(3) .091(2) Uani d . 1 . C
H123 .9892(5) 1.0690(3) .4238(3) .110 Uiso calc R 1 . H
C124 1.0949(4) 1.0126(3) .3640(3) .0850(15) Uani d . 1 . C
H124 1.1562(4) 1.0468(3) .3784(3) .102 Uiso calc R 1 . H
C125 1.1063(4) .9503(4) .3151(2) .090(2) Uani d . 1 . C
H125 1.1755(4) .9424(4) .2959(2) .109 Uiso calc R 1 . H
C126 1.0155(3) .8984(3) .2935(2) .0677(11) Uani d . 1 . C
H126 1.0237(3) .8566(3) .2594(2) .081 Uiso calc R 1 . H
C131 .8202(2) .7240(2) .32522(14) .0384(7) Uani d . 1 . C
C132 .9268(3) .6912(2) .3361(2) .0566(9) Uani d . 1 . C
H132 .9879(3) .7292(2) .3303(2) .068 Uiso calc R 1 . H
C133 .9436(3) .6015(3) .3556(2) .0706(11) Uani d . 1 . C
H133 1.0158(3) .5794(3) .3628(2) .085 Uiso calc R 1 . H
C134 .8537(4) .5459(2) .3643(2) .0673(11) Uani d . 1 . C
H134 .8647(4) .4863(2) .3784(2) .081 Uiso calc R 1 . H
C135 .7485(3) .5771(2) .3522(2) .0650(10) Uani d . 1 . C
H135 .6879(3) .5383(2) .3576(2) .078 Uiso calc R 1 . H
C136 .7301(3) .6656(2) .3322(2) .0501(8) Uani d . 1 . C
H136 .6577(3) .6861(2) .3234(2) .060 Uiso calc R 1 . H

loop_
_atom_type_symbol
_atom_type_description
_atom_type_scat_dispersion_real
_atom_type_scat_dispersion_imag
_atom_type_scat_source
Ni Ni 0.3393 1.1124 'International Tables Vol C Tables 4.2.6.8 and 6.1.1.4'
S S 0.1246 0.1234 'International Tables Vol C Tables 4.2.6.8 and 6.1.1.4'
P P 0.1023 0.0942 'International Tables Vol C Tables 4.2.6.8 and 6.1.1.4'
O O 0.0106 0.0060 'International Tables Vol C Tables 4.2.6.8 and 6.1.1.4'
C C 0.0033 0.0016 'International Tables Vol C Tables 4.2.6.8 and 6.1.1.4'
B B 0.0013 0.0007 'International Tables Vol C Tables 4.2.6.8 and 6.1.1.4'
H H 0.0000 0.0000 'International Tables Vol C Tables 4.2.6.8 and 6.1.1.4'

loop_
_geom_angle_atom_site_label_1
_geom_angle_atom_site_label_2
_geom_angle_atom_site_label_3
_geom_angle
_geom_angle_publ_flag
B8 Ni7 B11 95.50(13) yes
B8 Ni7 B3 48.73(14) yes
B11 Ni7 B3 86.72(13) yes
B8 Ni7 B2 88.47(14) yes
B11 Ni7 B2 48.19(13) yes
B3 Ni7 B2 49.63(14) yes
B8 Ni7 S1 81.76(10) yes
B11 Ni7 S1 160.71(9) no
B3 Ni7 S1 105.09(10) yes
B2 Ni7 S1 149.95(10) no
B8 Ni7 S2 153.14(10) no
B11 Ni7 S2 82.78(9) yes
B3 Ni7 S2 156.55(11) no
B2 Ni7 S2 109.25(10) yes
S1 Ni7 S2 91.08(4) yes
C1 S1 Ni7 103.95(11) ?
C2 S2 Ni7 103.35(11) ?
C111 P1 C131 106.54(13) ?
C111 P1 C121 105.46(14) ?
C131 P1 C121 107.47(13) ?
C111 P1 B10 111.03(14) ?
C131 P1 B10 112.30(13) ?
C121 P1 B10 113.57(14) ?
B6 B1 B4 110.5(2) no
B6 B1 B3 109.3(2) no
B4 B1 B3 60.5(2) no
B6 B1 B2 59.7(2) no
B4 B1 B2 109.0(2) no
B3 B1 B2 60.4(2) no
B6 B1 B5 59.3(2) no
B4 B1 B5 60.6(2) no
B3 B1 B5 106.7(2) no
B2 B1 B5 105.1(2) no
B6 B1 H1 120.5(2) ?
B4 B1 H1 119.9(2) ?
B3 B1 H1 121.5(2) ?
B2 B1 H1 122.6(2) ?
B5 B1 H1 123.7(2) ?
B11 B2 B6 60.3(2) no
B11 B2 B3 109.8(2) no
B6 B2 B3 107.7(2) no
B11 B2 B1 107.4(2) no
B6 B2 B1 59.0(2) no
B3 B2 B1 59.1(2) no
B11 B2 Ni7 63.7(2) no
B6 B2 Ni7 115.0(2) no
B3 B2 Ni7 64.1(2) no
B1 B2 Ni7 113.9(2) no
B11 B2 H2 121.3(2) ?
B6 B2 H2 120.8(2) ?
B3 B2 H2 121.5(2) ?
B1 B2 H2 121.9(2) ?
Ni7 B2 H2 114.88(10) ?
B8 B3 B1 109.6(2) no
B8 B3 B4 58.7(2) no
B1 B3 B4 59.5(2) no
B8 B3 B2 113.8(2) no
B1 B3 B2 60.5(2) no
B4 B3 B2 108.3(2) no
B8 B3 Ni7 64.4(2) no
B1 B3 Ni7 116.9(2) no
B4 B3 Ni7 113.2(2) no
B2 B3 Ni7 66.3(2) no
B8 B3 H3 120.0(2) ?
B1 B3 H3 119.9(2) ?
B4 B3 H3 122.9(2) ?
B2 B3 H3 118.9(2) ?
Ni7 B3 H3 114.01(10) ?
B8 B4 B1 110.5(3) no
B8 B4 B3 59.3(2) no
B1 B4 B3 60.0(2) no
B8 B4 B5 109.9(2) no
B1 B4 B5 60.8(2) no
B3 B4 B5 106.5(2) no
B8 B4 B9 61.6(2) no
B1 B4 B9 109.3(2) no
B3 B4 B9 106.4(2) no
B5 B4 B9 59.7(2) no
B8 B4 H4 119.9(2) ?
B1 B4 H4 120.1(2) ?
B3 B4 H4 123.7(2) ?
B5 B4 H4 121.7(2) ?
B9 B4 H4 121.7(2) ?
B10 B5 B6 62.0(2) no
B10 B5 B9 63.9(2) no
B6 B5 B9 113.8(2) no
B10 B5 B4 110.4(2) no
B6 B5 B4 108.7(2) no
B9 B5 B4 60.3(2) no
B10 B5 B1 107.7(2) no
B6 B5 B1 59.1(2) no
B9 B5 B1 108.0(2) no
B4 B5 B1 58.6(2) no
B10 B5 H5 119.6(2) ?
B6 B5 H5 119.6(2) ?
B9 B5 H5 118.6(2) ?
B4 B5 H5 121.9(2) ?
B1 B5 H5 123.9(2) ?
B1 B6 B11 107.9(2) no
B1 B6 B5 61.6(2) no
B11 B6 B5 104.6(2) no
B1 B6 B2 61.2(2) no
B11 B6 B2 58.7(2) no
B5 B6 B2 108.0(2) no
B1 B6 B10 106.7(2) no
B11 B6 B10 56.4(2) no
B5 B6 B10 58.1(2) no
B2 B6 B10 103.3(2) no
B1 B6 H6 120.2(2) ?
B11 B6 H6 123.95(15) ?
B5 B6 H6 122.2(2) ?
B2 B6 H6 122.6(2) ?
B10 B6 H6 125.25(14) ?
O1 B8 B4 118.8(3) no
O1 B8 B3 122.1(3) no
B4 B8 B3 62.1(2) no
O1 B8 B9 121.8(3) no
B4 B8 B9 61.4(2) no
B3 B8 B9 108.4(2) no
O1 B8 Ni7 117.2(2) no
B4 B8 Ni7 117.9(2) no
B3 B8 Ni7 66.9(2) no
B9 B8 Ni7 107.5(2) no
O1 B8 H89 107.4(15) ?
B4 B8 H89 106.4(15) ?
B3 B8 H89 128.7(15) ?
B9 B8 H89 45.7(15) ?
Ni7 B8 H89 80.0(15) ?
B5 B9 B4 60.0(2) no
B5 B9 B8 106.5(3) no
B4 B9 B8 57.0(2) no
B5 B9 B10 56.4(2) no
B4 B9 B10 104.4(2) no
B8 B9 B10 109.1(2) no
B5 B9 H9 124.2(15) ?
B4 B9 H9 121.3(16) ?
B8 B9 H9 118.7(16) ?
B10 B9 H9 126.2(16) ?
B5 B9 H89 130.9(14) ?
B4 B9 H89 99.5(14) ?
B8 B9 H89 43.2(14) ?
B10 B9 H89 93.2(14) ?
H9 B9 H89 105.(2) ?
B11 B10 B5 109.5(2) no
B11 B10 B6 60.7(2) no
B5 B10 B6 59.9(2) no
B11 B10 B9 111.6(2) no
B5 B10 B9 59.7(2) no
B6 B10 B9 108.9(2) no
B11 B10 P1 124.0(2) no
B5 B10 P1 119.9(2) no
B6 B10 P1 125.8(2) no
B9 B10 P1 114.8(2) no
O2 B11 B10 120.0(2) no
O2 B11 B2 122.0(2) no
B10 B11 B2 110.1(2) no
O2 B11 B6 119.4(2) no
B10 B11 B6 62.9(2) no
B2 B11 B6 60.9(2) no
O2 B11 Ni7 114.6(2) no
B10 B11 Ni7 110.5(2) no
B2 B11 Ni7 68.1(2) no
B6 B11 Ni7 119.2(2) no
C1 O1 B8 116.3(2) no
C2 O2 B11 118.5(2) no
O1 C1 C11 115.9(3) ?
O1 C1 S1 120.7(2) ?
C11 C1 S1 123.4(2) ?
O2 C2 C21 115.9(3) ?
O2 C2 S2 119.9(2) ?
C21 C2 S2 124.1(2) ?
C12 C11 C16 119.4(3) ?
C12 C11 C1 120.7(3) ?
C16 C11 C1 119.9(3) ?
C13 C12 C11 120.1(4) ?
C13 C12 H12 120.0(2) ?
C11 C12 H12 120.0(2) ?
C12 C13 C14 120.1(4) ?
C12 C13 H13 119.9(2) ?
C14 C13 H13 119.9(2) ?
C15 C14 C13 120.5(4) ?
C15 C14 H14 119.8(3) ?
C13 C14 H14 119.8(2) ?
C14 C15 C16 120.5(4) ?
C14 C15 H15 119.8(3) ?
C16 C15 H15 119.8(3) ?
C15 C16 C11 119.4(4) ?
C15 C16 H16 120.3(3) ?
C11 C16 H16 120.3(2) ?
C22 C21 C26 118.7(3) ?
C22 C21 C2 121.9(3) ?
C26 C21 C2 119.3(3) ?
C21 C22 C23 120.4(4) ?
C21 C22 H22 119.8(2) ?
C23 C22 H22 119.8(3) ?
C24 C23 C22 120.1(4) ?
C24 C23 H23 120.0(2) ?
C22 C23 H23 120.0(3) ?
C25 C24 C23 120.3(4) ?
C25 C24 H24 119.8(2) ?
C23 C24 H24 119.8(2) ?
C24 C25 C26 120.2(4) ?
C24 C25 H25 119.9(2) ?
C26 C25 H25 119.9(2) ?
C25 C26 C21 120.4(3) ?
C25 C26 H26 119.8(2) ?
C21 C26 H26 119.8(2) ?
C116 C111 C112 118.8(3) ?
C116 C111 P1 121.3(2) ?
C112 C111 P1 119.7(2) ?
C111 C112 C113 120.1(3) ?
C111 C112 H112 120.0(2) ?
C113 C112 H112 120.0(2) ?
C114 C113 C112 120.1(4) ?
C114 C113 H113 120.0(2) ?
C112 C113 H113 120.0(2) ?
C113 C114 C115 119.7(4) ?
C113 C114 H114 120.1(2) ?
C115 C114 H114 120.1(2) ?
C116 C115 C114 120.3(4) ?
C116 C115 H115 119.9(2) ?
C114 C115 H115 119.9(2) ?
C115 C116 C111 120.9(3) ?
C115 C116 H116 119.5(2) ?
C111 C116 H116 119.5(2) ?
C122 C121 C126 118.1(3) ?
C122 C121 P1 123.2(3) ?
C126 C121 P1 118.6(2) ?
C121 C122 C123 119.8(4) ?
C121 C122 H122 120.1(2) ?
C123 C122 H122 120.1(3) ?
C124 C123 C122 121.4(4) ?
C124 C123 H123 119.3(3) ?
C122 C123 H123 119.3(3) ?
C123 C124 C125 120.2(4) ?
C123 C124 H124 119.9(3) ?
C125 C124 H124 119.9(3) ?
C124 C125 C126 120.4(5) ?
C124 C125 H125 119.8(3) ?
C126 C125 H125 119.8(3) ?
C125 C126 C121 120.1(4) ?
C125 C126 H126 120.0(3) ?
C121 C126 H126 120.0(2) ?
C132 C131 C136 119.0(3) ?
C132 C131 P1 121.4(2) ?
C136 C131 P1 119.3(2) ?
C131 C132 C133 120.3(3) ?
C131 C132 H132 119.8(2) ?
C133 C132 H132 119.8(2) ?
C134 C133 C132 119.7(3) ?
C134 C133 H133 120.1(2) ?
C132 C133 H133 120.1(2) ?
C135 C134 C133 120.3(3) ?
C135 C134 H134 119.8(2) ?
C133 C134 H134 119.8(2) ?
C134 C135 C136 120.8(3) ?
C134 C135 H135 119.6(2) ?
C136 C135 H135 119.6(2) ?
C135 C136 C131 119.7(3) ?
C135 C136 H136 120.1(2) ?
C131 C136 H136 120.1(2) ?

loop_
_geom_bond_atom_site_label_1
_geom_bond_atom_site_label_2
_geom_bond_site_symmetry_2
_geom_bond_distance
_geom_bond_publ_flag
Ni7 B8 . 2.080(4) yes
Ni7 B11 . 2.085(3) yes
Ni7 B3 . 2.121(3) yes
Ni7 B2 . 2.159(4) yes
Ni7 S1 . 2.2056(10) yes
Ni7 S2 . 2.2135(10) yes
S1 C1 . 1.675(3) yes
S2 C2 . 1.683(3) yes
P1 C111 . 1.811(3) no
P1 C131 . 1.816(3) no
P1 C121 . 1.818(3) no
P1 B10 . 1.910(3) yes
B1 B6 . 1.760(5) no
B1 B4 . 1.765(5) no
B1 B3 . 1.773(5) no
B1 B2 . 1.799(5) no
B1 B5 . 1.805(5) no
B1 H1 . 1.10 ?
B2 B11 . 1.734(5) no
B2 B6 . 1.773(5) no
B2 B3 . 1.796(5) no
B2 H2 . 1.10 ?
B3 B8 . 1.733(5) no
B3 B4 . 1.782(5) no
B3 H3 . 1.10 ?
B4 B8 . 1.722(5) no
B4 B5 . 1.800(5) no
B4 B9 . 1.805(5) no
B4 H4 . 1.10 ?
B5 B10 . 1.731(4) no
B5 B6 . 1.764(5) no
B5 B9 . 1.794(5) no
B5 H5 . 1.10 ?
B6 B11 . 1.762(4) no
B6 B10 . 1.800(5) no
B6 H6 . 1.10 ?
B8 O1 . 1.473(4) yes
B8 B9 . 1.807(5) no
B8 H89 . 1.24(3) no
B9 B10 . 1.865(4) no
B9 H9 . 1.07(3) ?
B9 H89 . 1.29(3) no
B10 B11 . 1.684(4) no
B11 O2 . 1.483(4) yes
O1 C1 . 1.296(4) ?
O2 C2 . 1.286(3) ?
C1 C11 . 1.464(4) ?
C2 C21 . 1.469(4) ?
C11 C12 . 1.389(5) ?
C11 C16 . 1.394(5) ?
C12 C13 . 1.370(5) ?
C12 H12 . .93 ?
C13 C14 . 1.378(6) ?
C13 H13 . .93 ?
C14 C15 . 1.360(6) ?
C14 H14 . .93 ?
C15 C16 . 1.383(5) ?
C15 H15 . .93 ?
C16 H16 . .93 ?
C21 C22 . 1.372(5) ?
C21 C26 . 1.395(4) ?
C22 C23 . 1.385(5) ?
C22 H22 . .93 ?
C23 C24 . 1.368(6) ?
C23 H23 . .93 ?
C24 C25 . 1.362(5) ?
C24 H24 . .93 ?
C25 C26 . 1.376(5) ?
C25 H25 . .93 ?
C26 H26 . .93 ?
C111 C116 . 1.380(4) ?
C111 C112 . 1.383(4) ?
C112 C113 . 1.387(5) ?
C112 H112 . .93 ?
C113 C114 . 1.370(6) ?
C113 H113 . .93 ?
C114 C115 . 1.377(6) ?
C114 H114 . .93 ?
C115 C116 . 1.363(5) ?
C115 H115 . .93 ?
C116 H116 . .93 ?
C121 C122 . 1.368(5) ?
C121 C126 . 1.398(5) ?
C122 C123 . 1.405(6) ?
C122 H122 . .93 ?
C123 C124 . 1.325(7) ?
C123 H123 . .93 ?
C124 C125 . 1.357(7) ?
C124 H124 . .93 ?
C125 C126 . 1.388(5) ?
C125 H125 . .93 ?
C126 H126 . .93 ?
C131 C132 . 1.375(4) ?
C131 C136 . 1.388(4) ?
C132 C133 . 1.388(5) ?
C132 H132 . .93 ?
C133 C134 . 1.365(5) ?
C133 H133 . .93 ?
C134 C135 . 1.355(5) ?
C134 H134 . .93 ?
C135 C136 . 1.377(5) ?
C135 H135 . .93 ?
C136 H136 . .93 ?
